data_7037705
loop_
_publ_author_name
'Dub, Pavel A.'
'Scott, Brian L.'
'Gordon, John C.'

_publ_section_title
;
 First-row transition metal complexes of ENENES ligands: the ability of
 the thioether donor to impact the coordination chemistry.
;
_journal_issue 4
_journal_name_full 'Dalton transactions (Cambridge, England : 2003)'
_journal_page_first 1560
_journal_page_last 1571
_journal_paper_doi 10.1039/c5dt03855c
_journal_volume 45
_journal_year 2016
_chemical_formula_sum 'C28 H44 Cl4 Mn2 N4 O2 S2'
_chemical_formula_weight 784.47
_chemical_name_systematic
; 
 ? 
;
_space_group_IT_number 14
_symmetry_cell_setting monoclinic
_symmetry_space_group_name_Hall '-P 2yn'
_symmetry_space_group_name_H-M 'P 1 21/n 1'
_atom_sites_solution_hydrogens geom
_atom_sites_solution_primary direct
_atom_sites_solution_secondary difmap
_audit_creation_method SHELXL-97
_audit_update_record
;
2015-11-30 deposited with the CCDC.
2015-12-11 downloaded from the CCDC.
;
_cell_angle_alpha 90.00
_cell_angle_beta 100.927(2)
_cell_angle_gamma 90.00
_cell_formula_units_Z 4
_cell_length_a 12.171(3)
_cell_length_b 11.594(3)
_cell_length_c 24.657(5)
_cell_measurement_reflns_used 9900
_cell_measurement_temperature 140(1)
_cell_measurement_theta_max 26.18
_cell_measurement_theta_min 2.43
_cell_volume 3416.3(14)
_computing_cell_refinement 'SAINT+, v. 7.66a (Bruker AXS, 2009)'
_computing_data_collection 'APEX II, v. 7.0 (Bruker AXS, 2009)'
_computing_data_reduction 'SAINT+, v. 7.66a (Bruker AXS, 2009)'
_computing_molecular_graphics 'SHELXTL, v. 6.14, (Bruker AXS, 2000)'
_computing_publication_material 'SHELXTL, v. 6.14, (Bruker AXS, 2000)'
_computing_structure_refinement 'SHELXL-97 (Sheldrick, 1997)'
_computing_structure_solution 'SHELXS-97 (Sheldrick, 1990)'
_diffrn_ambient_temperature 140(1)
_diffrn_measured_fraction_theta_full 0.999
_diffrn_measured_fraction_theta_max 0.993
_diffrn_measurement_device_type 'Bruker D8 with APEXII CCD'
_diffrn_measurement_method '\w scans'
_diffrn_radiation_monochromator graphite
_diffrn_radiation_source 'fine-focus sealed tube'
_diffrn_radiation_type MoK\a
_diffrn_radiation_wavelength 0.71073
_diffrn_reflns_av_R_equivalents 0.0726
_diffrn_reflns_av_sigmaI/netI 0.0551
_diffrn_reflns_limit_h_max 15
_diffrn_reflns_limit_h_min -15
_diffrn_reflns_limit_k_max 14
_diffrn_reflns_limit_k_min -14
_diffrn_reflns_limit_l_max 30
_diffrn_reflns_limit_l_min -30
_diffrn_reflns_number 34216
_diffrn_reflns_theta_full 25.00
_diffrn_reflns_theta_max 26.33
_diffrn_reflns_theta_min 1.68
_diffrn_standards_decay_% 0
_diffrn_standards_interval_count 0
_diffrn_standards_interval_time 0
_diffrn_standards_number 0
_exptl_absorpt_coefficient_mu 1.207
_exptl_absorpt_correction_T_max 0.9311
_exptl_absorpt_correction_T_min 0.7943
_exptl_absorpt_correction_type multi-scan
_exptl_absorpt_process_details 'SADABS v. 2.03 (Sheldrick, 2008)'
_exptl_crystal_colour colorless
_exptl_crystal_density_diffrn 1.525
_exptl_crystal_density_method 'not measured'
_exptl_crystal_description block
_exptl_crystal_F_000 1624
_exptl_crystal_size_max 0.20
_exptl_crystal_size_mid 0.08
_exptl_crystal_size_min 0.06
_refine_diff_density_max 0.593
_refine_diff_density_min -0.640
_refine_diff_density_rms 0.094
_refine_ls_extinction_method none
_refine_ls_goodness_of_fit_ref 1.102
_refine_ls_hydrogen_treatment constr
_refine_ls_matrix_type full
_refine_ls_number_parameters 379
_refine_ls_number_reflns 6901
_refine_ls_number_restraints 0
_refine_ls_restrained_S_all 1.102
_refine_ls_R_factor_all 0.0518
_refine_ls_R_factor_gt 0.0402
_refine_ls_shift/su_max 0.002
_refine_ls_shift/su_mean 0.000
_refine_ls_structure_factor_coef Fsqd
_refine_ls_weighting_details 'calc w=1/[\s^2^(Fo^2^)+(0.0553P)^2^+0.0000P] where P=(Fo^2^+2Fc^2^)/3'
_refine_ls_weighting_scheme calc
_refine_ls_wR_factor_gt 0.0996
_refine_ls_wR_factor_ref 0.1061
_reflns_number_gt 5742
_reflns_number_total 6901
_reflns_threshold_expression >2sigma(I)
_cod_data_source_file c5dt03855c2.cif
_cod_data_source_block apx2032
_cod_depositor_comments 'Adding full bibliography for 7037703--7037707.cif.'
_cod_original_cell_volume 3416.3(13)
_cod_original_sg_symbol_H-M 'P 21/n'
_cod_database_code 7037705

loop_
_symmetry_equiv_pos_as_xyz
'x, y, z'
'-x+1/2, y+1/2, -z+1/2'
'-x, -y, -z'
'x-1/2, -y-1/2, z-1/2'

loop_
_atom_site_label
_atom_site_type_symbol
_atom_site_fract_x
_atom_site_fract_y
_atom_site_fract_z
_atom_site_U_iso_or_equiv
_atom_site_adp_type
_atom_site_occupancy
_atom_site_symmetry_multiplicity
_atom_site_calc_flag
_atom_site_refinement_flags
Mn1 Mn 0.59389(3) 1.10118(3) 0.966194(15) 0.01227(11) Uani 1 1 d .
Mn2 Mn 0.71020(3) 0.85123(3) 0.932141(16) 0.01335(11) Uani 1 1 d .
S1 S 0.84963(5) 1.15972(5) 1.19671(3) 0.01688(15) Uani 1 1 d .
S2 S 1.00539(6) 0.59512(6) 1.06974(3) 0.02176(17) Uani 1 1 d .
Cl1 Cl 0.54569(5) 0.96816(5) 0.88407(2) 0.01502(14) Uani 1 1 d .
Cl2 Cl 0.79411(5) 1.05539(5) 0.96219(2) 0.01481(14) Uani 1 1 d .
Cl3 Cl 0.61095(5) 0.90013(5) 1.02336(2) 0.01387(14) Uani 1 1 d .
Cl4 Cl 0.61995(6) 0.66547(5) 0.91694(3) 0.02110(16) Uani 1 1 d .
N1 N 0.63719(17) 1.19881(18) 1.04614(8) 0.0132(4) Uani 1 1 d .
H1 H 0.5771 1.1903 1.0629 0.016 Uiso 1 1 calc R
N2 N 0.57622(17) 1.29045(18) 0.93361(8) 0.0154(5) Uani 1 1 d .
N3 N 0.86151(17) 0.77286(19) 0.98794(9) 0.0156(5) Uani 1 1 d .
H3 H 0.8469 0.6959 0.9883 0.019 Uiso 1 1 calc R
N4 N 0.82660(17) 0.82210(18) 0.86698(9) 0.0157(5) Uani 1 1 d .
O1 O 0.58503(17) 1.30210(18) 0.81715(8) 0.0275(5) Uani 1 1 d .
O2 O 0.74548(16) 0.93741(17) 0.76231(7) 0.0230(4) Uani 1 1 d .
C1 C 0.8618(2) 1.0084(2) 1.20707(10) 0.0146(5) Uani 1 1 d .
C2 C 0.7957(2) 0.9252(2) 1.17574(11) 0.0179(6) Uani 1 1 d .
H2 H 0.7403 0.9473 1.1462 0.022 Uiso 1 1 calc R
C3 C 0.8125(2) 0.8092(2) 1.18864(11) 0.0213(6) Uani 1 1 d .
H3A H 0.7686 0.7540 1.1673 0.026 Uiso 1 1 calc R
C4 C 0.8937(2) 0.7749(2) 1.23282(12) 0.0222(6) Uani 1 1 d .
H4 H 0.9037 0.6971 1.2415 0.027 Uiso 1 1 calc R
C5 C 0.9603(2) 0.8578(2) 1.26415(12) 0.0223(6) Uani 1 1 d .
H5 H 1.0145 0.8351 1.2941 0.027 Uiso 1 1 calc R
C6 C 0.9462(2) 0.9737(2) 1.25104(11) 0.0182(6) Uani 1 1 d .
H6 H 0.9926 1.0284 1.2713 0.022 Uiso 1 1 calc R
C7 C 0.7217(2) 1.1802(2) 1.14676(10) 0.0165(5) Uani 1 1 d .
H7A H 0.6649 1.1285 1.1556 0.020 Uiso 1 1 calc R
H7B H 0.6956 1.2586 1.1497 0.020 Uiso 1 1 calc R
C8 C 0.7351(2) 1.1582(2) 1.08707(10) 0.0171(6) Uani 1 1 d .
H8A H 0.8018 1.1973 1.0805 0.020 Uiso 1 1 calc R
H8B H 0.7451 1.0762 1.0819 0.020 Uiso 1 1 calc R
C9 C 0.6429(2) 1.3232(2) 1.03425(11) 0.0188(6) Uani 1 1 d .
H9A H 0.7178 1.3423 1.0290 0.023 Uiso 1 1 calc R
H9B H 0.6280 1.3671 1.0656 0.023 Uiso 1 1 calc R
C10 C 0.5595(2) 1.3565(2) 0.98327(11) 0.0207(6) Uani 1 1 d .
H10A H 0.4844 1.3427 0.9897 0.025 Uiso 1 1 calc R
H10B H 0.5665 1.4383 0.9764 0.025 Uiso 1 1 calc R
C11 C 0.6754(2) 1.3347(2) 0.91297(11) 0.0188(6) Uani 1 1 d .
H11A H 0.7429 1.3171 0.9395 0.023 Uiso 1 1 calc R
H11B H 0.6700 1.4179 0.9090 0.023 Uiso 1 1 calc R
C12 C 0.6824(2) 1.2809(3) 0.85799(12) 0.0257(7) Uani 1 1 d .
H12A H 0.7472 1.3115 0.8453 0.031 Uiso 1 1 calc R
H12B H 0.6927 1.1983 0.8628 0.031 Uiso 1 1 calc R
C13 C 0.4885(2) 1.2598(3) 0.83518(12) 0.0270(7) Uani 1 1 d .
H13A H 0.4943 1.1767 0.8397 0.032 Uiso 1 1 calc R
H13B H 0.4226 1.2764 0.8074 0.032 Uiso 1 1 calc R
C14 C 0.4764(2) 1.3146(2) 0.88935(11) 0.0224(6) Uani 1 1 d .
H14A H 0.4675 1.3973 0.8844 0.027 Uiso 1 1 calc R
H14B H 0.4097 1.2848 0.9006 0.027 Uiso 1 1 calc R
C15 C 0.9458(2) 0.5419(2) 1.12545(11) 0.0172(5) Uani 1 1 d .
C16 C 1.0168(2) 0.5053(2) 1.17343(11) 0.0209(6) Uani 1 1 d .
H16 H 1.0940 0.5105 1.1764 0.025 Uiso 1 1 calc R
C17 C 0.9715(3) 0.4609(2) 1.21701(12) 0.0247(6) Uani 1 1 d .
H17 H 1.0187 0.4356 1.2490 0.030 Uiso 1 1 calc R
C18 C 0.8569(3) 0.4544(2) 1.21291(13) 0.0297(7) Uani 1 1 d .
H18 H 0.8272 0.4254 1.2422 0.036 Uiso 1 1 calc R
C19 C 0.7861(3) 0.4911(2) 1.16505(13) 0.0283(7) Uani 1 1 d .
H19 H 0.7090 0.4870 1.1625 0.034 Uiso 1 1 calc R
C20 C 0.8298(2) 0.5340(2) 1.12088(12) 0.0236(6) Uani 1 1 d .
H20 H 0.7823 0.5572 1.0886 0.028 Uiso 1 1 calc R
C21 C 0.9969(2) 0.7506(2) 1.07938(11) 0.0194(6) Uani 1 1 d .
H21A H 1.0008 0.7662 1.1184 0.023 Uiso 1 1 calc R
H21B H 1.0615 0.7865 1.0686 0.023 Uiso 1 1 calc R
C22 C 0.8911(2) 0.8068(2) 1.04683(11) 0.0184(6) Uani 1 1 d .
H22A H 0.8289 0.7876 1.0646 0.022 Uiso 1 1 calc R
H22B H 0.9005 0.8899 1.0488 0.022 Uiso 1 1 calc R
C23 C 0.9545(2) 0.7841(2) 0.95743(11) 0.0195(6) Uani 1 1 d .
H23A H 1.0171 0.7367 0.9747 0.023 Uiso 1 1 calc R
H23B H 0.9794 0.8636 0.9583 0.023 Uiso 1 1 calc R
C24 C 0.9149(2) 0.7460(2) 0.89834(11) 0.0191(6) Uani 1 1 d .
H24A H 0.9783 0.7447 0.8797 0.023 Uiso 1 1 calc R
H24B H 0.8860 0.6680 0.8982 0.023 Uiso 1 1 calc R
C25 C 0.8794(2) 0.9284(2) 0.84926(11) 0.0198(6) Uani 1 1 d .
H25A H 0.9399 0.9070 0.8307 0.024 Uiso 1 1 calc R
H25B H 0.9107 0.9740 0.8815 0.024 Uiso 1 1 calc R
C26 C 0.7940(2) 0.9995(2) 0.81062(11) 0.0214(6) Uani 1 1 d .
H26A H 0.7353 1.0234 0.8299 0.026 Uiso 1 1 calc R
H26B H 0.8298 1.0685 0.8000 0.026 Uiso 1 1 calc R
C27 C 0.6925(2) 0.8360(2) 0.77793(11) 0.0203(6) Uani 1 1 d .
H27A H 0.6595 0.7933 0.7450 0.024 Uiso 1 1 calc R
H27B H 0.6328 0.8580 0.7969 0.024 Uiso 1 1 calc R
C28 C 0.7750(2) 0.7595(2) 0.81526(11) 0.0196(6) Uani 1 1 d .
H28A H 0.7368 0.6911 0.8248 0.023 Uiso 1 1 calc R
H28B H 0.8332 0.7351 0.7958 0.023 Uiso 1 1 calc R

loop_
_atom_site_aniso_label
_atom_site_aniso_U_11
_atom_site_aniso_U_22
_atom_site_aniso_U_33
_atom_site_aniso_U_23
_atom_site_aniso_U_13
_atom_site_aniso_U_12
Mn1 0.0080(2) 0.0106(2) 0.0178(2) -0.00035(15) 0.00118(15) 0.00005(14)
Mn2 0.0086(2) 0.0107(2) 0.0204(2) 0.00004(15) 0.00186(16) 0.00052(15)
S1 0.0135(3) 0.0137(3) 0.0210(3) -0.0014(3) -0.0030(3) -0.0007(2)
S2 0.0200(4) 0.0207(4) 0.0258(4) 0.0050(3) 0.0074(3) 0.0064(3)
Cl1 0.0103(3) 0.0144(3) 0.0194(3) -0.0004(2) 0.0005(2) 0.0006(2)
Cl2 0.0088(3) 0.0123(3) 0.0233(3) 0.0000(2) 0.0029(2) -0.0012(2)
Cl3 0.0085(3) 0.0129(3) 0.0199(3) 0.0006(2) 0.0019(2) 0.0002(2)
Cl4 0.0227(4) 0.0138(3) 0.0278(4) -0.0033(3) 0.0073(3) -0.0052(3)
N1 0.0059(10) 0.0139(11) 0.0187(11) -0.0013(9) -0.0004(8) -0.0001(8)
N2 0.0135(11) 0.0128(11) 0.0200(11) 0.0010(9) 0.0033(9) -0.0009(9)
N3 0.0100(11) 0.0153(11) 0.0218(11) 0.0003(9) 0.0040(9) -0.0011(8)
N4 0.0119(11) 0.0129(11) 0.0219(12) 0.0021(9) 0.0024(9) 0.0027(9)
O1 0.0336(12) 0.0279(12) 0.0216(10) 0.0075(9) 0.0066(9) 0.0026(9)
O2 0.0230(10) 0.0236(11) 0.0227(10) 0.0043(8) 0.0050(8) 0.0033(8)
C1 0.0141(13) 0.0142(13) 0.0162(13) -0.0007(10) 0.0050(10) 0.0001(10)
C2 0.0150(13) 0.0195(14) 0.0183(13) -0.0022(11) 0.0005(11) -0.0014(11)
C3 0.0195(14) 0.0175(14) 0.0271(15) -0.0040(12) 0.0049(12) -0.0029(11)
C4 0.0225(15) 0.0123(13) 0.0326(16) 0.0013(12) 0.0072(12) 0.0030(11)
C5 0.0194(15) 0.0201(14) 0.0267(15) 0.0017(12) 0.0027(12) 0.0050(12)
C6 0.0123(13) 0.0179(14) 0.0230(14) -0.0016(11) 0.0002(11) 0.0007(11)
C7 0.0120(13) 0.0163(14) 0.0205(13) 0.0001(11) 0.0010(11) 0.0018(10)
C8 0.0102(13) 0.0188(14) 0.0209(14) -0.0013(11) -0.0006(11) 0.0006(10)
C9 0.0189(14) 0.0126(13) 0.0244(14) -0.0026(11) 0.0028(11) -0.0020(11)
C10 0.0188(15) 0.0151(14) 0.0292(15) 0.0002(11) 0.0068(12) 0.0022(11)
C11 0.0117(13) 0.0145(14) 0.0295(15) 0.0052(11) 0.0023(11) -0.0010(10)
C12 0.0240(16) 0.0231(16) 0.0323(16) 0.0074(13) 0.0112(13) 0.0046(12)
C13 0.0256(16) 0.0253(16) 0.0264(15) 0.0048(13) -0.0047(13) -0.0011(13)
C14 0.0133(14) 0.0217(15) 0.0314(16) 0.0120(12) 0.0025(12) 0.0032(11)
C15 0.0175(14) 0.0098(13) 0.0244(14) -0.0008(11) 0.0041(11) 0.0004(10)
C16 0.0197(14) 0.0144(14) 0.0275(15) -0.0026(11) 0.0018(12) 0.0009(11)
C17 0.0352(17) 0.0144(14) 0.0249(15) 0.0021(12) 0.0064(13) 0.0021(12)
C18 0.044(2) 0.0124(14) 0.0393(18) -0.0029(13) 0.0257(16) -0.0044(13)
C19 0.0215(15) 0.0149(14) 0.053(2) -0.0032(14) 0.0177(14) -0.0029(12)
C20 0.0173(14) 0.0169(14) 0.0352(16) -0.0018(12) 0.0012(12) -0.0010(11)
C21 0.0143(13) 0.0197(14) 0.0232(14) 0.0062(11) 0.0014(11) -0.0002(11)
C22 0.0154(13) 0.0150(13) 0.0238(14) 0.0023(11) 0.0013(11) -0.0006(11)
C23 0.0085(12) 0.0237(15) 0.0264(15) 0.0042(12) 0.0036(11) 0.0015(11)
C24 0.0132(13) 0.0191(14) 0.0256(14) 0.0030(11) 0.0053(11) 0.0067(11)
C25 0.0155(14) 0.0198(14) 0.0261(14) 0.0026(11) 0.0087(11) -0.0002(11)
C26 0.0190(14) 0.0196(15) 0.0263(15) 0.0040(12) 0.0063(12) 0.0027(11)
C27 0.0182(14) 0.0221(15) 0.0199(14) -0.0011(11) 0.0021(11) 0.0008(11)
C28 0.0200(14) 0.0179(14) 0.0215(14) -0.0043(11) 0.0057(11) 0.0019(11)

loop_
_atom_type_symbol
_atom_type_description
_atom_type_scat_dispersion_real
_atom_type_scat_dispersion_imag
_atom_type_scat_source
C C 0.0033 0.0016 'International Tables Vol C Tables 4.2.6.8 and 6.1.1.4'
H H 0.0000 0.0000 'International Tables Vol C Tables 4.2.6.8 and 6.1.1.4'
N N 0.0061 0.0033 'International Tables Vol C Tables 4.2.6.8 and 6.1.1.4'
O O 0.0106 0.0060 'International Tables Vol C Tables 4.2.6.8 and 6.1.1.4'
S S 0.1246 0.1234 'International Tables Vol C Tables 4.2.6.8 and 6.1.1.4'
Mn Mn 0.3368 0.7283 'International Tables Vol C Tables 4.2.6.8 and 6.1.1.4'
Cl Cl 0.1484 0.1585 'International Tables Vol C Tables 4.2.6.8 and 6.1.1.4'

loop_
_geom_angle_atom_site_label_1
_geom_angle_atom_site_label_2
_geom_angle_atom_site_label_3
_geom_angle
_geom_angle_site_symmetry_1
_geom_angle_site_symmetry_3
N1 Mn1 N2 79.59(8) . .
N1 Mn1 Cl2 94.18(5) . .
N2 Mn1 Cl2 102.23(5) . .
N1 Mn1 Cl1 172.51(6) . .
N2 Mn1 Cl1 107.83(6) . .
Cl2 Mn1 Cl1 85.36(2) . .
N1 Mn1 Cl3 89.18(5) . 3_677
N2 Mn1 Cl3 90.70(5) . 3_677
Cl2 Mn1 Cl3 167.02(3) . 3_677
Cl1 Mn1 Cl3 89.68(2) . 3_677
N1 Mn1 Cl3 89.71(6) . .
N2 Mn1 Cl3 168.73(5) . .
Cl2 Mn1 Cl3 81.93(2) . .
Cl1 Mn1 Cl3 82.82(3) . .
Cl3 Mn1 Cl3 85.56(2) 3_677 .
N3 Mn2 N4 80.35(7) . .
N3 Mn2 Cl4 91.72(6) . .
N4 Mn2 Cl4 94.64(6) . .
N3 Mn2 Cl1 168.99(6) . .
N4 Mn2 Cl1 106.43(6) . .
Cl4 Mn2 Cl1 96.27(3) . .
N3 Mn2 Cl2 87.84(6) . .
N4 Mn2 Cl2 93.98(6) . .
Cl4 Mn2 Cl2 171.17(3) . .
Cl1 Mn2 Cl2 83.09(3) . .
N3 Mn2 Cl3 91.04(6) . .
N4 Mn2 Cl3 168.65(6) . .
Cl4 Mn2 Cl3 93.00(2) . .
Cl1 Mn2 Cl3 81.02(2) . .
Cl2 Mn2 Cl3 78.19(2) . .
C1 S1 C7 105.39(12) . .
C15 S2 C21 101.59(12) . .
Mn2 Cl1 Mn1 84.74(2) . .
Mn1 Cl2 Mn2 82.73(2) . .
Mn1 Cl3 Mn1 94.44(2) 3_677 .
Mn1 Cl3 Mn2 131.03(3) 3_677 .
Mn1 Cl3 Mn2 76.07(2) . .
C9 N1 C8 112.5(2) . .
C9 N1 Mn1 109.27(15) . .
C8 N1 Mn1 117.45(15) . .
C11 N2 C10 110.5(2) . .
C11 N2 C14 106.58(19) . .
C10 N2 C14 106.5(2) . .
C11 N2 Mn1 114.50(15) . .
C10 N2 Mn1 102.61(15) . .
C14 N2 Mn1 115.83(16) . .
C23 N3 C22 114.1(2) . .
C23 N3 Mn2 105.54(15) . .
C22 N3 Mn2 120.42(15) . .
C24 N4 C25 109.4(2) . .
C24 N4 C28 107.5(2) . .
C25 N4 C28 106.6(2) . .
C24 N4 Mn2 101.47(15) . .
C25 N4 Mn2 115.37(15) . .
C28 N4 Mn2 116.09(15) . .
C13 O1 C12 110.2(2) . .
C26 O2 C27 109.16(19) . .
C2 C1 C6 119.4(2) . .
C2 C1 S1 125.5(2) . .
C6 C1 S1 115.07(19) . .
C3 C2 C1 120.0(2) . .
C4 C3 C2 120.8(3) . .
C3 C4 C5 119.5(3) . .
C6 C5 C4 120.4(3) . .
C5 C6 C1 119.9(2) . .
C8 C7 S1 113.40(17) . .
N1 C8 C7 112.5(2) . .
N1 C9 C10 111.5(2) . .
N2 C10 C9 112.2(2) . .
N2 C11 C12 110.6(2) . .
O1 C12 C11 112.5(2) . .
O1 C13 C14 110.9(2) . .
N2 C14 C13 111.3(2) . .
C16 C15 C20 120.2(3) . .
C16 C15 S2 118.9(2) . .
C20 C15 S2 120.9(2) . .
C15 C16 C17 119.6(3) . .
C18 C17 C16 120.3(3) . .
C17 C18 C19 120.0(3) . .
C18 C19 C20 120.4(3) . .
C19 C20 C15 119.4(3) . .
C22 C21 S2 114.56(19) . .
N3 C22 C21 115.2(2) . .
N3 C23 C24 109.3(2) . .
N4 C24 C23 113.2(2) . .
N4 C25 C26 110.6(2) . .
O2 C26 C25 112.2(2) . .
O2 C27 C28 111.4(2) . .
N4 C28 C27 110.9(2) . .

loop_
_geom_bond_atom_site_label_1
_geom_bond_atom_site_label_2
_geom_bond_distance
_geom_bond_site_symmetry_2
Mn1 N1 2.247(2) .
Mn1 N2 2.333(2) .
Mn1 Cl2 2.5143(9) .
Mn1 Cl1 2.5245(8) .
Mn1 Cl3 2.5546(9) 3_677
Mn1 Cl3 2.7116(8) .
Mn2 N3 2.269(2) .
Mn2 N4 2.359(2) .
Mn2 Cl4 2.4143(9) .
Mn2 Cl1 2.5204(8) .
Mn2 Cl2 2.6283(8) .
Mn2 Cl3 2.8052(8) .
S1 C1 1.775(3) .
S1 C7 1.809(3) .
S2 C15 1.780(3) .
S2 C21 1.824(3) .
Cl3 Mn1 2.5546(9) 3_677
N1 C9 1.476(3) .
N1 C8 1.485(3) .
N2 C11 1.488(3) .
N2 C10 1.490(3) .
N2 C14 1.498(3) .
N3 C23 1.478(3) .
N3 C22 1.481(3) .
N4 C24 1.489(3) .
N4 C25 1.493(3) .
N4 C28 1.498(3) .
O1 C13 1.420(3) .
O1 C12 1.424(3) .
O2 C26 1.421(3) .
O2 C27 1.428(3) .
C1 C2 1.393(4) .
C1 C6 1.404(4) .
C2 C3 1.388(4) .
C3 C4 1.383(4) .
C4 C5 1.393(4) .
C5 C6 1.386(4) .
C7 C8 1.533(3) .
C9 C10 1.509(4) .
C11 C12 1.509(4) .
C13 C14 1.511(4) .
C15 C16 1.392(4) .
C15 C20 1.398(4) .
C16 C17 1.396(4) .
C17 C18 1.381(4) .
C18 C19 1.390(4) .
C19 C20 1.392(4) .
C21 C22 1.528(4) .
C23 C24 1.511(4) .
C25 C26 1.514(4) .
C27 C28 1.513(4) .
